data_4318465
loop_
_publ_author_name
'Maochun Hong'
'Rong Cao'
'Hiroyuki Kawaguchi'
'Kazuyuki Tatsumi'

_publ_section_title
;
 Synthesis and Reactions of Group 6 Metal Half-Sandwich Complexes of
 2,2-Dicyanoethylene-1,1-dichalcogenolates [(Cp*)M{E2CC(CN)2}2]- (M = Mo,
 W; E = S, Se)
;
_journal_name_full 'Inorganic Chemistry'
_journal_page_first 4824
_journal_page_last 4833
_journal_paper_doi 10.1021/ic025609a
_journal_volume 41
_journal_year 2002
_chemical_formula_sum 'C20 H18 Br Cu2 N5 S4 W'
_chemical_formula_weight 847.48
_space_group_IT_number 2
_symmetry_cell_setting triclinic
_symmetry_Int_Tables_number 2
_symmetry_space_group_name_Hall '-P 1'
_symmetry_space_group_name_H-M 'P -1'
_cell_angle_alpha 98.21(3)
_cell_angle_beta 90.64(6)
_cell_angle_gamma 74.84(4)
_cell_formula_units_Z 2
_cell_length_a 11.28(2)
_cell_length_b 14.758(6)
_cell_length_c 9.597(3)
_cell_measurement_reflns_used 22
_cell_measurement_temperature 296.2
_cell_measurement_theta_max 12.4
_cell_measurement_theta_min 11.0
_cell_volume 1526(3)
_computing_cell_refinement 'MSC/AFC Diffractometer Control'
_computing_data_collection 'MSC/AFC Diffractometer Control'
_computing_data_reduction 'teXsan Ver. 1.11'
_computing_publication_material 'teXsan Ver. 1.11'
_computing_structure_refinement 'teXsan Ver. 1.10'
_computing_structure_solution DirectMethod
_diffrn_measured_fraction_theta_full 0.9561
_diffrn_measured_fraction_theta_max 0.9561
_diffrn_measurement_device_type 'Rigaku AFC7R'
_diffrn_measurement_method \w-2\q
_diffrn_radiation_type 'Mo K\a'
_diffrn_radiation_wavelength 0.7107
_diffrn_reflns_av_R_equivalents 0.007
_diffrn_reflns_limit_h_max 11
_diffrn_reflns_limit_h_min 0
_diffrn_reflns_limit_k_max 17
_diffrn_reflns_limit_k_min -16
_diffrn_reflns_limit_l_max 11
_diffrn_reflns_limit_l_min -11
_diffrn_reflns_number 5443
_diffrn_reflns_theta_full 25.00
_diffrn_reflns_theta_max 25.00
_diffrn_standards_decay_% 0.21
_diffrn_standards_interval_count 150
_diffrn_standards_number 3
_exptl_absorpt_coefficient_mu 6.749
_exptl_absorpt_correction_T_max 0.999
_exptl_absorpt_correction_T_min 0.847
_exptl_absorpt_correction_type psi-scan
_exptl_absorpt_process_details '(North, Phillips & Mathews, 1968)'
_exptl_crystal_colour dark-red
_exptl_crystal_density_diffrn 1.844
_exptl_crystal_density_method 'not measured'
_exptl_crystal_description prismatic
_exptl_crystal_size_max 0.550
_exptl_crystal_size_mid 0.360
_exptl_crystal_size_min 0.320
_refine_diff_density_max 1.15
_refine_diff_density_min -0.94
_refine_ls_extinction_method none
_refine_ls_goodness_of_fit_ref 3.134
_refine_ls_hydrogen_treatment noref
_refine_ls_number_parameters 288
_refine_ls_number_reflns 4611
_refine_ls_R_factor_gt 0.0326
_refine_ls_shift/su_max 0.0471
_refine_ls_structure_factor_coef F
_refine_ls_weighting_details 'w = 1/[\s^2^(Fo) + 0.00010|Fo|^2^]'
_refine_ls_weighting_scheme calc
_refine_ls_wR_factor_ref 0.0493
_reflns_number_gt 4611
_reflns_number_total 5145
_reflns_threshold_expression F^2^>3.0\s(F^2^)
_cod_data_source_file ic025609a_s1_7.cif
_cod_data_source_block '[Cp*WCu2Br(i-mnt)2]n'
_cod_original_cell_volume 1525(2)
_cod_original_sg_symbol_H-M 'P -1 '
_cod_original_formula_sum 'C20 H18 Br Cu2 N5 S4 W '
_cod_database_code 4318465

loop_
_symmetry_equiv_pos_as_xyz
x,y,z
-x,-y,-z

loop_
_atom_site_label
_atom_site_type_symbol
_atom_site_fract_x
_atom_site_fract_y
_atom_site_fract_z
_atom_site_U_iso_or_equiv
_atom_site_adp_type
_atom_site_occupancy
_atom_site_calc_flag
_atom_site_refinement_flags
_atom_site_disorder_assembly
_atom_site_disorder_group
W W 0.68406(3) 0.18994(2) 0.70856(3) 0.03509(9) Uani 1.00 d . . .
Br Br 0.69790(8) 0.15466(7) 1.13771(8) 0.0475(2) Uani 1.00 d . . .
Cu(1) Cu 0.84159(8) 0.16957(7) 0.96606(10) 0.0399(3) Uani 1.00 d . . .
Cu(2) Cu 0.54123(9) 0.16763(7) 0.96612(10) 0.0391(3) Uani 1.00 d . . .
S(1) S 0.8548(2) 0.0594(1) 0.7567(2) 0.0329(5) Uani 1.00 d . . .
S(2) S 0.6030(2) 0.0595(1) 0.7559(2) 0.0317(5) Uani 1.00 d . . .
S(3) S 0.5192(2) 0.3011(1) 0.8553(2) 0.0353(5) Uani 1.00 d . . .
S(4) S 0.7709(2) 0.3035(1) 0.8567(2) 0.0367(5) Uani 1.00 d . . .
N(1) N 0.9933(6) -0.1432(5) 0.9574(7) 0.041(2) Uani 1.00 d . . .
N(2) N 0.6026(6) -0.1413(5) 0.9586(7) 0.042(2) Uani 1.00 d . . .
N(3) N 0.781(1) 0.4612(8) 1.205(1) 0.103(4) Uani 1.00 d . . .
N(4) N 0.3992(10) 0.4439(6) 1.2022(10) 0.084(3) Uani 1.00 d . . .
N(5) N 0.1368 0.2756 0.3618 0.14(2) Uiso 0.30 d P . .
N(6) N 0.157(3) 0.232(3) 0.759(4) 0.16(1) Uiso 0.50 d P . .
N(7) N 0.1232 0.3576 0.4493 0.13(2) Uiso 0.20 d P . .
C(1) C 0.7503(6) -0.0004(5) 0.7998(7) 0.028(2) Uani 1.00 d . . .
C(2) C 0.7761(6) -0.0755(5) 0.8757(7) 0.029(2) Uani 1.00 d . . .
C(3) C 0.8972(7) -0.1129(5) 0.9205(8) 0.034(2) Uani 1.00 d . . .
C(4) C 0.6820(7) -0.1122(5) 0.9205(7) 0.035(2) Uani 1.00 d . . .
C(5) C 0.6280(7) 0.3496(5) 0.9453(7) 0.034(2) Uani 1.00 d . . .
C(6) C 0.6077(8) 0.4044(5) 1.0747(8) 0.045(2) Uani 1.00 d . . .
C(7) C 0.708(1) 0.4361(7) 1.1475(10) 0.067(3) Uani 1.00 d . . .
C(8) C 0.491(1) 0.4271(6) 1.1458(9) 0.056(3) Uani 1.00 d . . .
C(9) C 0.7038(8) 0.1240(5) 0.4807(7) 0.042(2) Uani 1.00 d . . .
C(10) C 0.5827(8) 0.1843(6) 0.5012(7) 0.045(2) Uani 1.00 d . . .
C(11) C 0.5918(8) 0.2795(5) 0.5299(7) 0.042(2) Uani 1.00 d . . .
C(12) C 0.7179(8) 0.2769(5) 0.5287(7) 0.044(2) Uani 1.00 d . . .
C(13) C 0.7870(8) 0.1811(6) 0.4997(7) 0.044(2) Uani 1.00 d . . .
C(14) C 0.7392(10) 0.0191(6) 0.4275(8) 0.058(3) Uani 1.00 d . . .
C(15) C 0.4647(10) 0.1575(8) 0.475(1) 0.068(3) Uani 1.00 d . . .
C(16) C 0.4860(10) 0.3680(7) 0.5431(9) 0.064(3) Uani 1.00 d . . .
C(17) C 0.770(1) 0.3631(7) 0.5418(10) 0.064(3) Uani 1.00 d . . .
C(18) C 0.9272(10) 0.1492(7) 0.472(1) 0.072(3) Uani 1.00 d . . .
C(19) C 0.1360 0.3678 0.1724 0.17(2) Uiso 0.30 d P . .
C(20) C 0.1333 0.3434 0.3410 0.12(1) Uiso 0.50 d P . .
C(21) C 0.130(3) 0.340(2) 0.958(4) 0.13(1) Uiso 0.50 d P . .
C(22) C 0.143(3) 0.291(3) 0.829(4) 0.12(1) Uiso 0.50 d P . .
C(23) C 0.1301 0.4393 0.4203 0.22(4) Uiso 0.20 d P . .
H(1) H 0.6663 -0.0042 0.4226 0.0683 Uiso 1.00 calc . . .
H(2) H 0.7771 0.0082 0.3339 0.0683 Uiso 1.00 calc . . .
H(3) H 0.7968 -0.0139 0.4905 0.0683 Uiso 1.00 calc . . .
H(4) H 0.4097 0.1821 0.5571 0.0816 Uiso 1.00 calc . . .
H(5) H 0.4259 0.1837 0.3938 0.0816 Uiso 1.00 calc . . .
H(6) H 0.4806 0.0888 0.4581 0.0816 Uiso 1.00 calc . . .
H(7) H 0.4908 0.4081 0.6308 0.0783 Uiso 1.00 calc . . .
H(8) H 0.4895 0.4017 0.4646 0.0783 Uiso 1.00 calc . . .
H(9) H 0.4087 0.3499 0.5420 0.0783 Uiso 1.00 calc . . .
H(10) H 0.8284 0.3597 0.6171 0.0762 Uiso 1.00 calc . . .
H(11) H 0.8119 0.3629 0.4536 0.0762 Uiso 1.00 calc . . .
H(12) H 0.7041 0.4201 0.5617 0.0762 Uiso 1.00 calc . . .
H(13) H 0.9539 0.0802 0.4536 0.0854 Uiso 1.00 calc . . .
H(14) H 0.9476 0.1747 0.3901 0.0854 Uiso 1.00 calc . . .
H(15) H 0.9686 0.1717 0.5530 0.0854 Uiso 1.00 calc . . .

loop_
_atom_site_aniso_label
_atom_site_aniso_U_11
_atom_site_aniso_U_22
_atom_site_aniso_U_33
_atom_site_aniso_U_12
_atom_site_aniso_U_13
_atom_site_aniso_U_23
W 0.0461(2) 0.0343(2) 0.0243(2) -0.0077(1) 0.0009(1) 0.0074(1)
Br 0.0460(5) 0.0740(6) 0.0282(4) -0.0187(4) -0.0049(3) 0.0218(4)
Cu(1) 0.0331(5) 0.0463(6) 0.0419(5) -0.0084(4) -0.0040(4) 0.0161(4)
Cu(2) 0.0359(5) 0.0465(6) 0.0394(5) -0.0139(4) -0.0014(4) 0.0159(4)
S(1) 0.0315(10) 0.0329(9) 0.0344(9) -0.0063(8) 0.0046(7) 0.0088(7)
S(2) 0.0314(10) 0.0329(9) 0.0313(9) -0.0073(8) -0.0044(7) 0.0088(7)
S(3) 0.040(1) 0.0345(10) 0.0276(9) -0.0016(8) 0.0011(8) 0.0078(7)
S(4) 0.048(1) 0.0346(10) 0.0306(9) -0.0143(8) -0.0018(8) 0.0083(8)
N(1) 0.034(4) 0.047(4) 0.048(4) -0.015(3) -0.008(3) 0.016(3)
N(2) 0.036(4) 0.045(4) 0.048(4) -0.009(3) -0.002(3) 0.022(3)
N(3) 0.14(1) 0.101(8) 0.085(7) -0.065(8) -0.039(7) 0.002(6)
N(4) 0.106(8) 0.070(6) 0.060(6) 0.001(5) 0.033(5) 0.002(5)
C(1) 0.032(4) 0.026(3) 0.024(3) -0.007(3) -0.001(3) 0.003(3)
C(2) 0.025(4) 0.032(4) 0.034(4) -0.009(3) -0.002(3) 0.008(3)
C(3) 0.035(5) 0.033(4) 0.038(4) -0.015(3) 0.002(3) 0.010(3)
C(4) 0.039(5) 0.032(4) 0.030(4) 0.001(3) -0.005(3) 0.009(3)
C(5) 0.052(5) 0.022(3) 0.028(4) -0.006(3) -0.003(3) 0.009(3)
C(6) 0.073(6) 0.032(4) 0.027(4) -0.005(4) 0.001(4) 0.007(3)
C(7) 0.113(9) 0.050(6) 0.038(5) -0.022(6) -0.004(5) 0.001(4)
C(8) 0.096(8) 0.032(4) 0.031(4) -0.003(5) 0.001(5) 0.003(3)
C(9) 0.074(6) 0.036(4) 0.013(3) -0.008(4) 0.002(3) 0.005(3)
C(10) 0.072(6) 0.044(5) 0.019(4) -0.016(4) -0.010(4) 0.009(3)
C(11) 0.068(6) 0.038(4) 0.016(3) -0.004(4) 0.001(3) 0.012(3)
C(12) 0.080(6) 0.040(4) 0.014(3) -0.015(4) 0.004(4) 0.013(3)
C(13) 0.064(6) 0.047(5) 0.020(4) -0.008(4) 0.013(3) 0.009(3)
C(14) 0.101(8) 0.038(5) 0.031(4) -0.016(5) 0.004(4) 0.000(3)
C(15) 0.083(7) 0.082(7) 0.049(6) -0.035(6) -0.029(5) 0.017(5)
C(16) 0.090(7) 0.051(5) 0.040(5) 0.008(5) -0.007(5) 0.021(4)
C(17) 0.100(8) 0.056(6) 0.047(5) -0.034(6) 0.003(5) 0.018(4)
C(18) 0.078(7) 0.075(7) 0.053(6) 0.001(6) 0.034(5) 0.015(5)

loop_
_atom_type_symbol
_atom_type_description
_atom_type_scat_dispersion_real
_atom_type_scat_dispersion_imag
_atom_type_scat_source
W W -0.849 6.872
;International Tables for Crystallography
(1992, Vol. C, Tables 4.2.6.8 and 6.1.1.1)
;
Cu Cu 0.320 1.265
;International Tables for Crystallography
(1992, Vol. C, Tables 4.2.6.8 and 6.1.1.1)
;
Br Br -0.290 2.459
;International Tables for Crystallography
(1992, Vol. C, Tables 4.2.6.8 and 6.1.1.1)
;
S S 0.125 0.123
;International Tables for Crystallography
(1992, Vol. C, Tables 4.2.6.8 and 6.1.1.1)
;
N N 0.006 0.003
;International Tables for Crystallography
(1992, Vol. C, Tables 4.2.6.8 and 6.1.1.1)
;
C C 0.003 0.002
;International Tables for Crystallography
(1992, Vol. C, Tables 4.2.6.8 and 6.1.1.1)
;
H H 0.000 0.000
;International Tables for Crystallography
(1992, Vol. C, Table 6.1.1.2)
;

loop_
_geom_angle_atom_site_label_1
_geom_angle_atom_site_label_2
_geom_angle_atom_site_label_3
_geom_angle
_geom_angle_site_symmetry_1
_geom_angle_site_symmetry_2
_geom_angle_site_symmetry_3
_geom_angle_publ_flag
Cu(1) W Cu(2) 67.66(8) . . . yes
Cu(1) W S(1) 50.09(7) . . . yes
Cu(1) W S(2) 90.25(8) . . . yes
Cu(1) W S(3) 89.20(9) . . . yes
Cu(1) W S(4) 48.87(7) . . . yes
Cu(1) W C(1) 63.8(2) . . . yes
Cu(1) W C(5) 62.6(2) . . . yes
Cu(1) W C(9) 135.6(3) . . . yes
Cu(1) W C(10) 172.0(3) . . . yes
Cu(1) W C(11) 150.2(3) . . . yes
Cu(1) W C(12) 122.8(3) . . . yes
Cu(1) W C(13) 115.7(3) . . . yes
Cu(2) W S(1) 90.18(9) . . . yes
Cu(2) W S(2) 49.46(7) . . . yes
Cu(2) W S(3) 48.28(7) . . . yes
Cu(2) W S(4) 89.46(8) . . . yes
Cu(2) W C(1) 63.7(2) . . . yes
Cu(2) W C(5) 62.3(2) . . . yes
Cu(2) W C(9) 135.0(3) . . . yes
Cu(2) W C(10) 115.0(3) . . . yes
Cu(2) W C(11) 123.6(3) . . . yes
Cu(2) W C(12) 151.8(3) . . . yes
Cu(2) W C(13) 170.2(3) . . . yes
S(1) W S(2) 71.4(1) . . . yes
S(1) W S(3) 133.25(9) . . . yes
S(1) W S(4) 91.0(1) . . . yes
S(1) W C(1) 35.7(2) . . . yes
S(1) W C(5) 112.7(2) . . . yes
S(1) W C(9) 87.7(3) . . . yes
S(1) W C(10) 121.9(3) . . . yes
S(1) W C(11) 143.5(3) . . . yes
S(1) W C(12) 116.8(3) . . . yes
S(1) W C(13) 85.9(3) . . . yes
S(2) W S(3) 89.7(1) . . . yes
S(2) W S(4) 133.45(9) . . . yes
S(2) W C(1) 36.1(2) . . . yes
S(2) W C(5) 111.8(2) . . . yes
S(2) W C(9) 87.8(3) . . . yes
S(2) W C(10) 86.5(3) . . . yes
S(2) W C(11) 118.3(3) . . . yes
S(2) W C(12) 143.9(3) . . . yes
S(2) W C(13) 120.7(3) . . . yes
S(3) W S(4) 71.4(1) . . . yes
S(3) W C(1) 111.9(2) . . . yes
S(3) W C(5) 35.7(2) . . . yes
S(3) W C(9) 135.1(3) . . . yes
S(3) W C(10) 98.1(3) . . . yes
S(3) W C(11) 83.2(3) . . . yes
S(3) W C(12) 103.7(3) . . . yes
S(3) W C(13) 138.6(3) . . . yes
S(4) W C(1) 112.6(2) . . . yes
S(4) W C(5) 36.1(2) . . . yes
S(4) W C(9) 135.5(3) . . . yes
S(4) W C(10) 136.9(3) . . . yes
S(4) W C(11) 101.6(3) . . . yes
S(4) W C(12) 82.6(3) . . . yes
S(4) W C(13) 99.6(3) . . . yes
C(1) W C(5) 114.0(3) . . . yes
C(1) W C(9) 91.0(3) . . . yes
C(1) W C(10) 110.0(3) . . . yes
C(1) W C(11) 145.4(3) . . . yes
C(1) W C(12) 144.0(3) . . . yes
C(1) W C(13) 108.8(3) . . . yes
C(5) W C(9) 155.0(3) . . . yes
C(5) W C(10) 125.4(3) . . . yes
C(5) W C(11) 96.6(3) . . . yes
C(5) W C(12) 97.6(3) . . . yes
C(5) W C(13) 127.5(4) . . . yes
C(9) W C(10) 37.0(4) . . . yes
C(9) W C(11) 59.4(4) . . . yes
C(9) W C(12) 59.0(4) . . . yes
C(9) W C(13) 35.9(4) . . . yes
C(10) W C(11) 35.4(4) . . . yes
C(10) W C(12) 58.7(4) . . . yes
C(10) W C(13) 60.3(4) . . . yes
C(11) W C(12) 34.2(4) . . . yes
C(11) W C(13) 58.5(4) . . . yes
C(12) W C(13) 35.2(4) . . . yes
Cu(1) Br Cu(2) 90.39(9) . . . yes
Cu(1) Br H(2) 119.7 . . 1_556 no
Cu(2) Br H(2) 129.1 . . 1_556 no
W Cu(1) Br 101.48(9) . . . yes
W Cu(1) S(1) 51.80(7) . . . yes
W Cu(1) S(4) 52.02(7) . . . yes
W Cu(1) N(1) 148.1(3) . . 2_757 yes
W Cu(1) C(3) 146.7(2) . . 2_757 yes
Br Cu(1) S(1) 113.10(9) . . . yes
Br Cu(1) S(4) 112.8(1) . . . yes
Br Cu(1) N(1) 109.0(3) . . 2_757 yes
Br Cu(1) C(3) 109.1(2) . . 2_757 yes
S(1) Cu(1) S(4) 95.2(1) . . . yes
S(1) Cu(1) N(1) 105.8(3) . . 2_757 yes
S(1) Cu(1) C(3) 102.6(2) . . 2_757 yes
S(4) Cu(1) N(1) 120.0(3) . . 2_757 yes
S(4) Cu(1) C(3) 122.7(2) . . 2_757 yes
N(1) Cu(1) C(3) 3.8(3) 2_757 . 2_757 yes
W Cu(2) Br 100.48(9) . . . yes
W Cu(2) S(2) 51.18(7) . . . yes
W Cu(2) S(3) 51.51(7) . . . yes
W Cu(2) N(2) 148.5(3) . . 2_657 yes
W Cu(2) C(4) 147.5(2) . . 2_657 yes
Br Cu(2) S(2) 112.90(10) . . . yes
Br Cu(2) S(3) 112.24(9) . . . yes
Br Cu(2) N(2) 109.9(3) . . 2_657 yes
Br Cu(2) C(4) 109.8(2) . . 2_657 yes
S(2) Cu(2) S(3) 93.94(10) . . . yes
S(2) Cu(2) N(2) 107.0(3) . . 2_657 yes
S(2) Cu(2) C(4) 104.2(2) . . 2_657 yes
S(3) Cu(2) N(2) 119.7(3) . . 2_657 yes
S(3) Cu(2) C(4) 122.3(2) . . 2_657 yes
N(2) Cu(2) C(4) 3.4(3) 2_657 . 2_657 yes
W S(1) Cu(1) 78.11(8) . . . yes
W S(1) S(2) 54.28(9) . . . yes
W S(1) C(1) 88.8(3) . . . yes
W S(1) C(2) 111.8(2) . . . yes
W S(1) H(3) 80.2 . . . no
Cu(1) S(1) S(2) 96.2(1) . . . yes
Cu(1) S(1) C(1) 99.7(3) . . . yes
Cu(1) S(1) C(2) 96.9(2) . . . yes
Cu(1) S(1) H(3) 158.3 . . . no
S(2) S(1) C(1) 35.1(3) . . . yes
S(2) S(1) C(2) 59.0(2) . . . yes
S(2) S(1) H(3) 70.7 . . . no
C(1) S(1) C(2) 24.0(4) . . . yes
C(1) S(1) H(3) 79.7 . . . no
C(2) S(1) H(3) 91.0 . . . no
W S(2) Cu(2) 79.36(9) . . . yes
W S(2) S(1) 54.33(8) . . . yes
W S(2) C(1) 88.5(3) . . . yes
W S(2) C(2) 111.7(2) . . . yes
Cu(2) S(2) S(1) 97.2(1) . . . yes
Cu(2) S(2) C(1) 100.1(3) . . . yes
Cu(2) S(2) C(2) 96.8(2) . . . yes
S(1) S(2) C(1) 34.7(3) . . . yes
S(1) S(2) C(2) 58.9(2) . . . yes
C(1) S(2) C(2) 24.3(4) . . . yes
W S(3) Cu(2) 80.21(9) . . . yes
W S(3) S(4) 54.22(9) . . . yes
W S(3) C(5) 89.2(4) . . . yes
W S(3) C(6) 112.0(3) . . . yes
W S(3) C(8) 137.4(3) . . . yes
W S(3) H(7) 84.8 . . . no
Cu(2) S(3) S(4) 97.4(1) . . . yes
Cu(2) S(3) C(5) 99.7(3) . . . yes
Cu(2) S(3) C(6) 95.6(2) . . . yes
Cu(2) S(3) C(8) 90.3(2) . . . yes
Cu(2) S(3) H(7) 157.4 . . . no
S(4) S(3) C(5) 35.5(3) . . . yes
S(4) S(3) C(6) 59.4(3) . . . yes
S(4) S(3) C(8) 86.6(3) . . . yes
S(4) S(3) H(7) 87.3 . . . no
C(5) S(3) C(6) 24.1(4) . . . yes
C(5) S(3) C(8) 51.4(4) . . . yes
C(5) S(3) H(7) 97.0 . . . no
C(6) S(3) C(8) 27.3(4) . . . yes
C(6) S(3) H(7) 105.8 . . . no
C(8) S(3) H(7) 112.1 . . . no
W S(4) Cu(1) 79.10(9) . . . yes
W S(4) S(3) 54.36(8) . . . yes
W S(4) C(5) 89.0(4) . . . yes
W S(4) C(6) 111.6(3) . . . yes
W S(4) H(10) 87.0 . . . no
Cu(1) S(4) S(3) 96.2(1) . . . yes
Cu(1) S(4) C(5) 98.9(3) . . . yes
Cu(1) S(4) C(6) 95.3(2) . . . yes
Cu(1) S(4) H(10) 135.3 . . . no
S(3) S(4) C(5) 35.2(3) . . . yes
S(3) S(4) C(6) 58.8(3) . . . yes
S(3) S(4) H(10) 109.6 . . . no
C(5) S(4) C(6) 23.8(4) . . . yes
C(5) S(4) H(10) 123.2 . . . no
C(6) S(4) H(10) 129.1 . . . no
Cu(1) N(1) C(2) 169.6(5) 2_757 . . yes
Cu(1) N(1) C(3) 169.7(9) 2_757 . . yes
C(2) N(1) C(3) 0.2(6) . . . yes
Cu(2) N(2) C(2) 170.0(5) 2_657 . . yes
Cu(2) N(2) C(4) 170.8(9) 2_657 . . yes
C(2) N(2) C(4) 0.9(6) . . . yes
C(6) N(3) C(7) 1.6(10) . . . yes
C(6) N(3) H(11) 104.5 . . 1_556 no
C(7) N(3) H(11) 105.1 . . 1_556 no
C(6) N(4) C(8) 0.2(8) . . . yes
C(6) N(4) H(7) 80.7 . . 2_667 no
C(6) N(4) H(8) 96.8 . . 1_556 no
C(6) N(4) H(12) 132.3 . . 2_667 no
C(8) N(4) H(7) 80.6 . . 2_667 no
C(8) N(4) H(8) 96.9 . . 1_556 no
C(8) N(4) H(12) 132.3 . . 2_667 no
H(7) N(4) H(8) 65.0 2_667 . 1_556 no
H(7) N(4) H(12) 51.7 2_667 . 2_667 no
H(8) N(4) H(12) 63.9 1_556 . 2_667 no
W C(1) S(1) 55.5(3) . . . yes
W C(1) S(2) 55.4(3) . . . yes
W C(1) C(2) 166.0(7) . . . yes
W C(1) C(3) 146.4(5) . . . yes
W C(1) C(4) 146.1(4) . . . yes
W C(1) H(3) 68.9 . . . no
S(1) C(1) S(2) 110.2(5) . . . yes
S(1) C(1) C(2) 125.1(8) . . . yes
S(1) C(1) C(3) 94.5(5) . . . yes
S(1) C(1) C(4) 154.6(6) . . . yes
S(1) C(1) H(3) 65.7 . . . no
S(2) C(1) C(2) 124.2(8) . . . yes
S(2) C(1) C(3) 154.4(6) . . . yes
S(2) C(1) C(4) 94.2(5) . . . yes
S(2) C(1) H(3) 82.1 . . . no
C(2) C(1) C(3) 30.7(5) . . . yes
C(2) C(1) C(4) 29.9(5) . . . yes
C(2) C(1) H(3) 125.0 . . . no
C(3) C(1) C(4) 60.6(4) . . . yes
C(3) C(1) H(3) 115.5 . . . no
C(4) C(1) H(3) 126.9 . . . no
S(1) C(2) S(2) 62.1(2) . . . yes
S(1) C(2) N(1) 89.7(4) . . . yes
S(1) C(2) N(2) 151.5(4) . . . yes
S(1) C(2) C(1) 30.8(5) . . . yes
S(1) C(2) C(3) 89.9(6) . . . yes
S(1) C(2) C(4) 152.1(7) . . . yes
S(2) C(2) N(1) 151.6(5) . . . yes
S(2) C(2) N(2) 89.7(4) . . . yes
S(2) C(2) C(1) 31.5(5) . . . yes
S(2) C(2) C(3) 151.8(7) . . . yes
S(2) C(2) C(4) 90.3(6) . . . yes
N(1) C(2) N(2) 117.9(5) . . . yes
N(1) C(2) C(1) 120.5(7) . . . yes
N(1) C(2) C(3) 0.2(5) . . . yes
N(1) C(2) C(4) 117.4(7) . . . yes
N(2) C(2) C(1) 121.2(7) . . . yes
N(2) C(2) C(3) 117.8(7) . . . yes
N(2) C(2) C(4) 0.7(5) . . . yes
C(1) C(2) C(3) 120.7(9) . . . yes
C(1) C(2) C(4) 121.8(9) . . . yes
C(3) C(2) C(4) 117.2(9) . . . yes
Cu(1) C(3) N(1) 6.5(6) 2_757 . . yes
Cu(1) C(3) C(1) 146.8(5) 2_757 . . yes
Cu(1) C(3) C(2) 173.2(7) 2_757 . . yes
Cu(1) C(3) C(4) 152.0(5) 2_757 . . yes
N(1) C(3) C(1) 151.0(9) . . . yes
N(1) C(3) C(2) 179(1) . . . yes
N(1) C(3) C(4) 149.2(9) . . . yes
C(1) C(3) C(2) 28.6(5) . . . yes
C(1) C(3) C(4) 59.7(4) . . . yes
C(2) C(3) C(4) 31.2(5) . . . yes
Cu(2) C(4) N(2) 5.8(6) 2_657 . . yes
Cu(2) C(4) C(1) 146.4(4) 2_657 . . yes
Cu(2) C(4) C(2) 172.7(7) 2_657 . . yes
Cu(2) C(4) C(3) 152.3(5) 2_657 . . yes
N(2) C(4) C(1) 150.5(8) . . . yes
N(2) C(4) C(2) 178(1) . . . yes
N(2) C(4) C(3) 149.6(8) . . . yes
C(1) C(4) C(2) 28.3(5) . . . yes
C(1) C(4) C(3) 59.7(4) . . . yes
C(2) C(4) C(3) 31.6(5) . . . yes
W C(5) S(3) 55.1(3) . . . yes
W C(5) S(4) 55.0(3) . . . yes
W C(5) C(6) 165.1(7) . . . yes
W C(5) C(7) 147.0(6) . . . yes
W C(5) C(8) 145.6(6) . . . yes
S(3) C(5) S(4) 109.3(5) . . . yes
S(3) C(5) C(6) 124.8(9) . . . yes
S(3) C(5) C(7) 154.3(7) . . . yes
S(3) C(5) C(8) 94.5(6) . . . yes
S(4) C(5) C(6) 125.2(9) . . . yes
S(4) C(5) C(7) 95.5(6) . . . yes
S(4) C(5) C(8) 154.8(7) . . . yes
C(6) C(5) C(7) 29.7(7) . . . yes
C(6) C(5) C(8) 30.3(7) . . . yes
C(7) C(5) C(8) 60.0(6) . . . yes
S(3) C(6) S(4) 61.8(2) . . . yes
S(3) C(6) N(3) 153.8(6) . . . yes
S(3) C(6) N(4) 89.3(5) . . . yes
S(3) C(6) C(5) 31.1(6) . . . yes
S(3) C(6) C(7) 152.6(9) . . . yes
S(3) C(6) C(8) 89.3(8) . . . yes
S(4) C(6) N(3) 92.1(6) . . . yes
S(4) C(6) N(4) 150.7(6) . . . yes
S(4) C(6) C(5) 31.0(6) . . . yes
S(4) C(6) C(7) 90.8(8) . . . yes
S(4) C(6) C(8) 150.8(9) . . . yes
N(3) C(6) N(4) 116.5(6) . . . yes
N(3) C(6) C(5) 123.0(10) . . . yes
N(3) C(6) C(7) 1.2(7) . . . yes
N(3) C(6) C(8) 116.5(9) . . . yes
N(4) C(6) C(5) 120.4(9) . . . yes
N(4) C(6) C(7) 117.7(9) . . . yes
N(4) C(6) C(8) 0.1(6) . . . yes
C(5) C(6) C(7) 121(1) . . . yes
C(5) C(6) C(8) 120(1) . . . yes
C(7) C(6) C(8) 117(1) . . . yes
N(3) C(7) C(5) 154(1) . . . yes
N(3) C(7) C(6) 177(1) . . . yes
N(3) C(7) C(8) 146(1) . . . yes
C(5) C(7) C(6) 28.5(6) . . . yes
C(5) C(7) C(8) 59.5(5) . . . yes
C(6) C(7) C(8) 31.1(6) . . . yes
S(3) C(8) N(4) 116(1) . . . yes
S(3) C(8) C(5) 34.1(3) . . . yes
S(3) C(8) C(6) 63.3(6) . . . yes
S(3) C(8) C(7) 94.5(5) . . . yes
S(3) C(8) H(7) 159.5 . . 2_667 no
N(4) C(8) C(5) 150(1) . . . yes
N(4) C(8) C(6) 179(1) . . . yes
N(4) C(8) C(7) 148(1) . . . yes
N(4) C(8) H(7) 78.0 . . 2_667 no
C(5) C(8) C(6) 29.3(6) . . . yes
C(5) C(8) C(7) 60.5(5) . . . yes
C(5) C(8) H(7) 129.9 . . 2_667 no
C(6) C(8) C(7) 31.2(6) . . . yes
C(6) C(8) H(7) 102.0 . . 2_667 no
C(7) C(8) H(7) 72.7 . . 2_667 no
W C(9) C(10) 73.2(6) . . . yes
W C(9) C(11) 63.4(4) . . . yes
W C(9) C(12) 63.5(4) . . . yes
W C(9) C(13) 73.9(6) . . . yes
W C(9) C(14) 125.8(7) . . . yes
W C(9) C(15) 88.5(5) . . . yes
W C(9) C(18) 89.8(5) . . . yes
W C(9) H(1) 119.5 . . . no
W C(9) H(2) 148.4 . . . no
W C(9) H(3) 103.0 . . . no
W C(9) H(6) 97.0 . . . no
W C(9) H(13) 98.9 . . . no
C(10) C(9) C(11) 36.4(6) . . . yes
C(10) C(9) C(12) 72.1(7) . . . yes
C(10) C(9) C(13) 108.2(10) . . . yes
C(10) C(9) C(14) 125(1) . . . yes
C(10) C(9) C(15) 26.6(6) . . . yes
C(10) C(9) C(18) 136.1(9) . . . yes
C(10) C(9) H(1) 99.6 . . . no
C(10) C(9) H(2) 130.6 . . . no
C(10) C(9) H(3) 138.9 . . . no
C(10) C(9) H(6) 47.3 . . . no
C(10) C(9) H(13) 156.8 . . . no
C(11) C(9) C(12) 35.6(4) . . . yes
C(11) C(9) C(13) 71.8(7) . . . yes
C(11) C(9) C(14) 160(1) . . . yes
C(11) C(9) C(15) 62.7(5) . . . yes
C(11) C(9) C(18) 99.7(6) . . . yes
C(11) C(9) H(1) 135.8 . . . no
C(11) C(9) H(2) 148.3 . . . no
C(11) C(9) H(3) 165.7 . . . no
C(11) C(9) H(6) 83.7 . . . no
C(11) C(9) H(13) 120.4 . . . no
C(12) C(9) C(13) 36.2(6) . . . yes
C(12) C(9) C(14) 160(1) . . . yes
C(12) C(9) C(15) 98.3(6) . . . yes
C(12) C(9) C(18) 64.2(5) . . . yes
C(12) C(9) H(1) 170.3 . . . no
C(12) C(9) H(2) 137.0 . . . no
C(12) C(9) H(3) 144.1 . . . no
C(12) C(9) H(6) 119.3 . . . no
C(12) C(9) H(13) 84.8 . . . no
C(13) C(9) C(14) 125(1) . . . yes
C(13) C(9) C(15) 134.4(9) . . . yes
C(13) C(9) C(18) 28.2(6) . . . yes
C(13) C(9) H(1) 151.9 . . . no
C(13) C(9) H(2) 109.5 . . . no
C(13) C(9) H(3) 109.8 . . . no
C(13) C(9) H(6) 155.4 . . . no
C(13) C(9) H(13) 48.7 . . . no
C(14) C(9) C(15) 99.0(9) . . . yes
C(14) C(9) C(18) 97.3(9) . . . yes
C(14) C(9) H(1) 26.3 . . . no
C(14) C(9) H(2) 26.6 . . . no
C(14) C(9) H(3) 26.7 . . . no
C(14) C(9) H(6) 78.4 . . . no
C(14) C(9) H(13) 77.0 . . . no
C(15) C(9) C(18) 161.0(6) . . . yes
C(15) C(9) H(1) 73.1 . . . no
C(15) C(9) H(2) 107.2 . . . no
C(15) C(9) H(3) 115.1 . . . no
C(15) C(9) H(6) 21.0 . . . no
C(15) C(9) H(13) 172.6 . . . no
C(18) C(9) H(1) 123.6 . . . no
C(18) C(9) H(2) 83.7 . . . no
C(18) C(9) H(3) 83.7 . . . no
C(18) C(9) H(6) 173.2 . . . no
C(18) C(9) H(13) 20.6 . . . no
H(1) C(9) H(2) 45.5 . . . no
H(1) C(9) H(3) 45.5 . . . no
H(1) C(9) H(6) 52.3 . . . no
H(1) C(9) H(13) 103.2 . . . no
H(2) C(9) H(3) 45.6 . . . no
H(2) C(9) H(6) 90.4 . . . no
H(2) C(9) H(13) 66.5 . . . no
H(3) C(9) H(6) 94.4 . . . no
H(3) C(9) H(13) 63.7 . . . no
H(6) C(9) H(13) 155.3 . . . no
W C(10) C(9) 69.8(6) . . . yes
W C(10) C(11) 76.0(6) . . . yes
W C(10) C(12) 62.7(4) . . . yes
W C(10) C(13) 59.9(4) . . . yes
W C(10) C(14) 86.0(5) . . . yes
W C(10) C(15) 127.9(8) . . . yes
W C(10) C(16) 91.6(5) . . . yes
W C(10) H(1) 96.0 . . . no
W C(10) H(4) 104.7 . . . no
W C(10) H(5) 150.5 . . . no
W C(10) H(6) 118.9 . . . no
W C(10) H(9) 101.7 . . . no
C(9) C(10) C(11) 106(1) . . . yes
C(9) C(10) C(12) 71.3(7) . . . yes
C(9) C(10) C(13) 35.3(6) . . . yes
C(9) C(10) C(14) 27.9(6) . . . yes
C(9) C(10) C(15) 127(1) . . . yes
C(9) C(10) C(16) 134.3(9) . . . yes
C(9) C(10) H(1) 48.6 . . . no
C(9) C(10) H(4) 140.9 . . . no
C(9) C(10) H(5) 131.7 . . . no
C(9) C(10) H(6) 101.3 . . . no
C(9) C(10) H(9) 155.9 . . . no
C(11) C(10) C(12) 35.4(6) . . . yes
C(11) C(10) C(13) 71.4(8) . . . yes
C(11) C(10) C(14) 134.0(10) . . . yes
C(11) C(10) C(15) 124(1) . . . yes
C(11) C(10) C(16) 27.8(7) . . . yes
C(11) C(10) H(1) 154.8 . . . no
C(11) C(10) H(4) 109.3 . . . no
C(11) C(10) H(5) 108.9 . . . no
C(11) C(10) H(6) 151.7 . . . no
C(11) C(10) H(9) 49.4 . . . no
C(12) C(10) C(13) 35.9(4) . . . yes
C(12) C(10) C(14) 98.8(6) . . . yes
C(12) C(10) C(15) 159.3(10) . . . yes
C(12) C(10) C(16) 63.2(5) . . . yes
C(12) C(10) H(1) 119.7 . . . no
C(12) C(10) H(4) 142.5 . . . no
C(12) C(10) H(5) 136.9 . . . no
C(12) C(10) H(6) 171.7 . . . no
C(12) C(10) H(9) 84.8 . . . no
C(13) C(10) C(14) 63.0(5) . . . yes
C(13) C(10) C(15) 161.8(10) . . . yes
C(13) C(10) C(16) 99.1(6) . . . yes
C(13) C(10) H(1) 83.9 . . . no
C(13) C(10) H(4) 164.4 . . . no
C(13) C(10) H(5) 149.5 . . . no
C(13) C(10) H(6) 136.5 . . . no
C(13) C(10) H(9) 120.7 . . . no
C(14) C(10) C(15) 99.7(9) . . . yes
C(14) C(10) C(16) 160.5(7) . . . yes
C(14) C(10) H(1) 20.9 . . . no
C(14) C(10) H(4) 116.1 . . . no
C(14) C(10) H(5) 107.3 . . . no
C(14) C(10) H(6) 73.5 . . . no
C(14) C(10) H(9) 172.3 . . . no
C(15) C(10) C(16) 97.1(9) . . . yes
C(15) C(10) H(1) 79.1 . . . no
C(15) C(10) H(4) 27.6 . . . no
C(15) C(10) H(5) 25.9 . . . no
C(15) C(10) H(6) 26.8 . . . no
C(15) C(10) H(9) 75.8 . . . no
C(16) C(10) H(1) 172.4 . . . no
C(16) C(10) H(4) 83.2 . . . no
C(16) C(10) H(5) 84.0 . . . no
C(16) C(10) H(6) 123.9 . . . no
C(16) C(10) H(9) 21.6 . . . no
H(1) C(10) H(4) 95.8 . . . no
H(1) C(10) H(5) 89.9 . . . no
H(1) C(10) H(6) 52.7 . . . no
H(1) C(10) H(9) 154.7 . . . no
H(4) C(10) H(5) 45.9 . . . no
H(4) C(10) H(6) 45.8 . . . no
H(4) C(10) H(9) 62.3 . . . no
H(5) C(10) H(6) 45.9 . . . no
H(5) C(10) H(9) 65.9 . . . no
H(6) C(10) H(9) 102.4 . . . no
W C(11) C(9) 57.3(3) . . . yes
W C(11) C(10) 68.6(6) . . . yes
W C(11) C(12) 72.8(6) . . . yes
W C(11) C(13) 58.7(4) . . . yes
W C(11) C(15) 86.6(4) . . . yes
W C(11) C(16) 128.0(7) . . . yes
W C(11) C(17) 90.1(5) . . . yes
W C(11) H(4) 81.3 . . . no
W C(11) H(5) 106.0 . . . no
W C(11) H(7) 106.1 . . . no
W C(11) H(8) 151.6 . . . no
W C(11) H(9) 120.4 . . . no
W C(11) H(12) 101.3 . . . no
C(9) C(11) C(10) 36.9(7) . . . yes
C(9) C(11) C(12) 71.6(7) . . . yes
C(9) C(11) C(13) 35.6(4) . . . yes
C(9) C(11) C(15) 64.7(5) . . . yes
C(9) C(11) C(16) 162(1) . . . yes
C(9) C(11) C(17) 99.9(6) . . . yes
C(9) C(11) H(4) 78.4 . . . no
C(9) C(11) H(5) 75.6 . . . no
C(9) C(11) H(7) 162.7 . . . no
C(9) C(11) H(8) 151.1 . . . no
C(9) C(11) H(9) 135.6 . . . no
C(9) C(11) H(12) 120.6 . . . no
C(10) C(11) C(12) 108.4(10) . . . yes
C(10) C(11) C(13) 72.4(7) . . . yes
C(10) C(11) C(15) 28.1(7) . . . yes
C(10) C(11) C(16) 125(1) . . . yes
C(10) C(11) C(17) 136.8(9) . . . yes
C(10) C(11) H(4) 42.4 . . . no
C(10) C(11) H(5) 42.6 . . . no
C(10) C(11) H(7) 137.3 . . . no
C(10) C(11) H(8) 131.0 . . . no
C(10) C(11) H(9) 98.8 . . . no
C(10) C(11) H(12) 157.4 . . . no
C(12) C(11) C(13) 36.0(6) . . . yes
C(12) C(11) C(15) 136.1(8) . . . yes
C(12) C(11) C(16) 125(1) . . . yes
C(12) C(11) C(17) 28.4(6) . . . yes
C(12) C(11) H(4) 147.8 . . . no
C(12) C(11) H(5) 141.1 . . . no
C(12) C(11) H(7) 110.0 . . . no
C(12) C(11) H(8) 110.9 . . . no
C(12) C(11) H(9) 152.7 . . . no
C(12) C(11) H(12) 49.1 . . . no
C(13) C(11) C(15) 100.2(6) . . . yes
C(13) C(11) C(16) 161.1(10) . . . yes
C(13) C(11) C(17) 64.4(5) . . . yes
C(13) C(11) H(4) 113.2 . . . no
C(13) C(11) H(5) 108.9 . . . no
C(13) C(11) H(7) 143.2 . . . no
C(13) C(11) H(8) 139.7 . . . no
C(13) C(11) H(9) 171.1 . . . no
C(13) C(11) H(12) 85.0 . . . no
C(15) C(11) C(16) 97.9(9) . . . yes
C(15) C(11) C(17) 163.3(7) . . . yes
C(15) C(11) H(4) 20.4 . . . no
C(15) C(11) H(5) 19.5 . . . no
C(15) C(11) H(7) 112.9 . . . no
C(15) C(11) H(8) 105.6 . . . no
C(15) C(11) H(9) 70.9 . . . no
C(15) C(11) H(12) 172.1 . . . no
C(16) C(11) C(17) 97.0(9) . . . yes
C(16) C(11) H(4) 85.7 . . . no
C(16) C(11) H(5) 86.9 . . . no
C(16) C(11) H(7) 25.7 . . . no
C(16) C(11) H(8) 26.6 . . . no
C(16) C(11) H(9) 27.3 . . . no
C(16) C(11) H(12) 76.4 . . . no
C(17) C(11) H(4) 170.7 . . . no
C(17) C(11) H(5) 156.2 . . . no
C(17) C(11) H(7) 83.7 . . . no
C(17) C(11) H(8) 84.9 . . . no
C(17) C(11) H(9) 124.3 . . . no
C(17) C(11) H(12) 20.7 . . . no
H(4) C(11) H(5) 32.4 . . . no
H(4) C(11) H(7) 95.3 . . . no
H(4) C(11) H(8) 101.0 . . . no
H(4) C(11) H(9) 58.7 . . . no
H(4) C(11) H(12) 159.2 . . . no
H(5) C(11) H(7) 107.6 . . . no
H(5) C(11) H(8) 88.6 . . . no
H(5) C(11) H(9) 62.3 . . . no
H(5) C(11) H(12) 152.7 . . . no
H(7) C(11) H(8) 45.6 . . . no
H(7) C(11) H(9) 45.4 . . . no
H(7) C(11) H(12) 64.1 . . . no
H(8) C(11) H(9) 45.5 . . . no
H(8) C(11) H(12) 66.9 . . . no
H(9) C(11) H(12) 103.6 . . . no
W C(12) C(9) 57.5(3) . . . yes
W C(12) C(10) 58.6(4) . . . yes
W C(12) C(11) 73.0(6) . . . yes
W C(12) C(13) 68.9(5) . . . yes
W C(12) C(16) 90.1(5) . . . yes
W C(12) C(17) 128.1(7) . . . yes
W C(12) C(18) 86.7(4) . . . yes
W C(12) H(7) 84.9 . . . no
W C(12) H(8) 109.6 . . . no
W C(12) H(10) 105.1 . . . no
W C(12) H(11) 149.5 . . . no
W C(12) H(12) 123.9 . . . no
W C(12) H(14) 106.7 . . . no
W C(12) H(15) 82.3 . . . no
C(9) C(12) C(10) 36.7(4) . . . yes
C(9) C(12) C(11) 72.8(7) . . . yes
C(9) C(12) C(13) 35.7(6) . . . yes
C(9) C(12) C(16) 101.0(6) . . . yes
C(9) C(12) C(17) 161.4(10) . . . yes
C(9) C(12) C(18) 64.0(5) . . . yes
C(9) C(12) H(7) 113.2 . . . no
C(9) C(12) H(8) 109.1 . . . no
C(9) C(12) H(10) 142.6 . . . no
C(9) C(12) H(11) 138.2 . . . no
C(9) C(12) H(12) 171.9 . . . no
C(9) C(12) H(14) 75.2 . . . no
C(9) C(12) H(15) 77.8 . . . no
C(10) C(12) C(11) 36.1(6) . . . yes
C(10) C(12) C(13) 72.3(7) . . . yes
C(10) C(12) C(16) 64.4(5) . . . yes
C(10) C(12) C(17) 161.0(10) . . . yes
C(10) C(12) C(18) 100.6(6) . . . yes
C(10) C(12) H(7) 77.3 . . . no
C(10) C(12) H(8) 74.9 . . . no
C(10) C(12) H(10) 162.4 . . . no
C(10) C(12) H(11) 151.7 . . . no
C(10) C(12) H(12) 135.8 . . . no
C(10) C(12) H(14) 109.5 . . . no
C(10) C(12) H(15) 113.7 . . . no
C(11) C(12) C(13) 108(1) . . . yes
C(11) C(12) C(16) 28.4(6) . . . yes
C(11) C(12) C(17) 125(1) . . . yes
C(11) C(12) C(18) 136.6(9) . . . yes
C(11) C(12) H(7) 42.5 . . . no
C(11) C(12) H(8) 41.8 . . . no
C(11) C(12) H(10) 138.1 . . . no
C(11) C(12) H(11) 131.8 . . . no
C(11) C(12) H(12) 99.7 . . . no
C(11) C(12) H(14) 141.4 . . . no
C(11) C(12) H(15) 148.6 . . . no
C(13) C(12) C(16) 136.7(9) . . . yes
C(13) C(12) C(17) 126(1) . . . yes
C(13) C(12) C(18) 28.6(7) . . . yes
C(13) C(12) H(7) 147.2 . . . no
C(13) C(12) H(8) 141.5 . . . no
C(13) C(12) H(10) 109.4 . . . no
C(13) C(12) H(11) 109.6 . . . no
C(13) C(12) H(12) 151.7 . . . no
C(13) C(12) H(14) 43.2 . . . no
C(13) C(12) H(15) 42.9 . . . no
C(16) C(12) C(17) 96.8(8) . . . yes
C(16) C(12) C(18) 163.8(7) . . . yes
C(16) C(12) H(7) 19.4 . . . no
C(16) C(12) H(8) 19.6 . . . no
C(16) C(12) H(10) 112.6 . . . no
C(16) C(12) H(11) 107.2 . . . no
C(16) C(12) H(12) 71.4 . . . no
C(16) C(12) H(14) 156.0 . . . no
C(16) C(12) H(15) 171.6 . . . no
C(17) C(12) C(18) 97.6(9) . . . yes
C(17) C(12) H(7) 85.4 . . . no
C(17) C(12) H(8) 86.4 . . . no
C(17) C(12) H(10) 26.4 . . . no
C(17) C(12) H(11) 27.4 . . . no
C(17) C(12) H(12) 25.6 . . . no
C(17) C(12) H(14) 86.4 . . . no
C(17) C(12) H(15) 85.3 . . . no
C(18) C(12) H(7) 171.2 . . . no
C(18) C(12) H(8) 155.9 . . . no
C(18) C(12) H(10) 83.6 . . . no
C(18) C(12) H(11) 82.9 . . . no
C(18) C(12) H(12) 123.2 . . . no
C(18) C(12) H(14) 20.0 . . . no
C(18) C(12) H(15) 19.7 . . . no
H(7) C(12) H(8) 32.2 . . . no
H(7) C(12) H(10) 95.9 . . . no
H(7) C(12) H(11) 103.0 . . . no
H(7) C(12) H(12) 60.3 . . . no
H(7) C(12) H(14) 168.3 . . . no
H(7) C(12) H(15) 154.5 . . . no
H(8) C(12) H(10) 108.0 . . . no
H(8) C(12) H(11) 90.4 . . . no
H(8) C(12) H(12) 62.8 . . . no
H(8) C(12) H(14) 138.8 . . . no
H(8) C(12) H(15) 168.1 . . . no
H(10) C(12) H(11) 45.3 . . . no
H(10) C(12) H(12) 45.4 . . . no
H(10) C(12) H(14) 80.2 . . . no
H(10) C(12) H(15) 66.6 . . . no
H(11) C(12) H(12) 45.4 . . . no
H(11) C(12) H(14) 66.4 . . . no
H(11) C(12) H(15) 78.4 . . . no
H(12) C(12) H(14) 110.6 . . . no
H(12) C(12) H(15) 110.2 . . . no
H(14) C(12) H(15) 32.0 . . . no
W C(13) C(9) 70.2(6) . . . yes
W C(13) C(10) 59.8(4) . . . yes
W C(13) C(11) 62.8(4) . . . yes
W C(13) C(12) 75.9(6) . . . yes
W C(13) C(14) 86.8(5) . . . yes
W C(13) C(17) 91.6(5) . . . yes
W C(13) C(18) 127.0(8) . . . yes
W C(13) H(2) 106.6 . . . no
W C(13) H(3) 80.9 . . . no
W C(13) H(10) 85.8 . . . no
W C(13) H(11) 111.9 . . . no
W C(13) H(13) 119.7 . . . no
W C(13) H(14) 150.3 . . . no
W C(13) H(15) 105.5 . . . no
C(9) C(13) C(10) 36.4(6) . . . yes
C(9) C(13) C(11) 72.6(7) . . . yes
C(9) C(13) C(12) 108(1) . . . yes
C(9) C(13) C(14) 28.3(6) . . . yes
C(9) C(13) C(17) 135.8(9) . . . yes
C(9) C(13) C(18) 126(1) . . . yes
C(9) C(13) H(2) 42.8 . . . no
C(9) C(13) H(3) 42.5 . . . no
C(9) C(13) H(10) 147.5 . . . no
C(9) C(13) H(11) 141.4 . . . no
C(9) C(13) H(13) 100.8 . . . no
C(9) C(13) H(14) 131.0 . . . no
C(9) C(13) H(15) 139.7 . . . no
C(10) C(13) C(11) 36.2(4) . . . yes
C(10) C(13) C(12) 71.7(8) . . . yes
C(10) C(13) C(14) 64.6(5) . . . yes
C(10) C(13) C(17) 99.4(6) . . . yes
C(10) C(13) C(18) 161.7(10) . . . yes
C(10) C(13) H(2) 75.5 . . . no
C(10) C(13) H(3) 78.1 . . . no
C(10) C(13) H(10) 112.3 . . . no
C(10) C(13) H(11) 109.0 . . . no
C(10) C(13) H(13) 137.1 . . . no
C(10) C(13) H(14) 149.9 . . . no
C(10) C(13) H(15) 165.0 . . . no
C(11) C(13) C(12) 35.5(6) . . . yes
C(11) C(13) C(14) 100.6(6) . . . yes
C(11) C(13) C(17) 63.3(5) . . . yes
C(11) C(13) C(18) 159.8(9) . . . yes
C(11) C(13) H(2) 108.7 . . . no
C(11) C(13) H(3) 113.8 . . . no
C(11) C(13) H(10) 77.1 . . . no
C(11) C(13) H(11) 75.0 . . . no
C(11) C(13) H(13) 172.1 . . . no
C(11) C(13) H(14) 136.9 . . . no
C(11) C(13) H(15) 143.0 . . . no
C(12) C(13) C(14) 135.9(10) . . . yes
C(12) C(13) C(17) 27.8(7) . . . yes
C(12) C(13) C(18) 125(1) . . . yes
C(12) C(13) H(2) 139.8 . . . no
C(12) C(13) H(3) 148.3 . . . no
C(12) C(13) H(10) 42.7 . . . no
C(12) C(13) H(11) 42.5 . . . no
C(12) C(13) H(13) 150.7 . . . no
C(12) C(13) H(14) 108.9 . . . no
C(12) C(13) H(15) 109.4 . . . no
C(14) C(13) C(17) 162.2(7) . . . yes
C(14) C(13) C(18) 97.8(9) . . . yes
C(14) C(13) H(2) 19.9 . . . no
C(14) C(13) H(3) 19.9 . . . no
C(14) C(13) H(10) 172.4 . . . no
C(14) C(13) H(11) 154.6 . . . no
C(14) C(13) H(13) 72.6 . . . no
C(14) C(13) H(14) 106.0 . . . no
C(14) C(13) H(15) 114.2 . . . no
C(17) C(13) C(18) 97.4(9) . . . yes
C(17) C(13) H(2) 154.2 . . . no
C(17) C(13) H(3) 172.4 . . . no
C(17) C(13) H(10) 19.8 . . . no
C(17) C(13) H(11) 20.3 . . . no
C(17) C(13) H(13) 122.9 . . . no
C(17) C(13) H(14) 83.9 . . . no
C(17) C(13) H(15) 83.3 . . . no
C(18) C(13) H(2) 86.3 . . . no
C(18) C(13) H(3) 86.1 . . . no
C(18) C(13) H(10) 85.8 . . . no
C(18) C(13) H(11) 84.9 . . . no
C(18) C(13) H(13) 25.5 . . . no
C(18) C(13) H(14) 26.6 . . . no
C(18) C(13) H(15) 26.2 . . . no
H(2) C(13) H(3) 32.4 . . . no
H(2) C(13) H(10) 167.6 . . . no
H(2) C(13) H(11) 137.4 . . . no
H(2) C(13) H(13) 63.6 . . . no
H(2) C(13) H(14) 88.6 . . . no
H(2) C(13) H(15) 108.3 . . . no
H(3) C(13) H(10) 155.7 . . . no
H(3) C(13) H(11) 167.1 . . . no
H(3) C(13) H(13) 60.8 . . . no
H(3) C(13) H(14) 101.9 . . . no
H(3) C(13) H(15) 97.3 . . . no
H(10) C(13) H(11) 32.1 . . . no
H(10) C(13) H(13) 110.2 . . . no
H(10) C(13) H(14) 80.1 . . . no
H(10) C(13) H(15) 66.8 . . . no
H(11) C(13) H(13) 109.4 . . . no
H(11) C(13) H(14) 66.4 . . . no
H(11) C(13) H(15) 78.4 . . . no
H(13) C(13) H(14) 44.8 . . . no
H(13) C(13) H(15) 44.8 . . . no
H(14) C(13) H(15) 44.8 . . . no
C(9) C(14) C(10) 26.5(6) . . . yes
C(9) C(14) C(13) 26.1(6) . . . yes
C(9) C(14) H(1) 109.8 . . . no
C(9) C(14) H(2) 109.1 . . . no
C(9) C(14) H(3) 108.8 . . . no
C(9) C(14) H(6) 70.0 . . . no
C(9) C(14) H(13) 71.2 . . . no
C(10) C(14) C(13) 52.4(4) . . . yes
C(10) C(14) H(1) 83.6 . . . no
C(10) C(14) H(2) 116.3 . . . no
C(10) C(14) H(3) 123.9 . . . no
C(10) C(14) H(6) 43.6 . . . no
C(10) C(14) H(13) 97.6 . . . no
C(13) C(14) H(1) 135.9 . . . no
C(13) C(14) H(2) 94.6 . . . no
C(13) C(14) H(3) 94.8 . . . no
C(13) C(14) H(6) 96.0 . . . no
C(13) C(14) H(13) 45.2 . . . no
H(1) C(14) H(2) 109.8 . . . no
H(1) C(14) H(3) 109.7 . . . no
H(1) C(14) H(6) 40.1 . . . no
H(1) C(14) H(13) 176.6 . . . no
H(2) C(14) H(3) 109.6 . . . no
H(2) C(14) H(6) 119.2 . . . no
H(2) C(14) H(13) 72.5 . . . no
H(3) C(14) H(6) 128.8 . . . no
H(3) C(14) H(13) 66.9 . . . no
H(6) C(14) H(13) 141.2 . . . no
C(9) C(15) C(10) 25.9(6) . . . yes
C(9) C(15) C(11) 52.6(4) . . . yes
C(9) C(15) H(1) 44.1 . . . no
C(9) C(15) H(4) 123.8 . . . no
C(9) C(15) H(5) 117.7 . . . no
C(9) C(15) H(6) 85.0 . . . no
C(9) C(15) H(9) 98.1 . . . no
C(10) C(15) C(11) 27.0(6) . . . yes
C(10) C(15) H(1) 69.9 . . . no
C(10) C(15) H(4) 108.9 . . . no
C(10) C(15) H(5) 111.4 . . . no
C(10) C(15) H(6) 110.2 . . . no
C(10) C(15) H(9) 72.4 . . . no
C(11) C(15) H(1) 96.7 . . . no
C(11) C(15) H(4) 95.1 . . . no
C(11) C(15) H(5) 95.7 . . . no
C(11) C(15) H(6) 137.2 . . . no
C(11) C(15) H(9) 45.5 . . . no
H(1) C(15) H(4) 129.6 . . . no
H(1) C(15) H(5) 118.1 . . . no
H(1) C(15) H(6) 41.3 . . . no
H(1) C(15) H(9) 142.2 . . . no
H(4) C(15) H(5) 109.1 . . . no
H(4) C(15) H(6) 106.8 . . . no
H(4) C(15) H(9) 66.6 . . . no
H(5) C(15) H(6) 110.4 . . . no
H(5) C(15) H(9) 73.5 . . . no
H(6) C(15) H(9) 173.3 . . . no
C(10) C(16) C(11) 26.2(6) . . . yes
C(10) C(16) C(12) 52.4(4) . . . yes
C(10) C(16) H(7) 124.1 . . . no
C(10) C(16) H(8) 116.4 . . . no
C(10) C(16) H(9) 82.5 . . . no
C(10) C(16) H(12) 97.5 . . . no
C(11) C(16) C(12) 26.2(6) . . . yes
C(11) C(16) H(7) 110.9 . . . no
C(11) C(16) H(8) 109.1 . . . no
C(11) C(16) H(9) 108.6 . . . no
C(11) C(16) H(12) 71.3 . . . no
C(12) C(16) H(7) 96.3 . . . no
C(12) C(16) H(8) 96.2 . . . no
C(12) C(16) H(9) 134.8 . . . no
C(12) C(16) H(12) 45.1 . . . no
H(7) C(16) H(8) 111.4 . . . no
H(7) C(16) H(9) 108.9 . . . no
H(7) C(16) H(12) 69.0 . . . no
H(8) C(16) H(9) 107.9 . . . no
H(8) C(16) H(12) 74.4 . . . no
H(9) C(16) H(12) 177.5 . . . no
C(11) C(17) C(12) 26.4(6) . . . yes
C(11) C(17) C(13) 52.4(4) . . . yes
C(11) C(17) H(10) 124.8 . . . no
C(11) C(17) H(11) 117.3 . . . no
C(11) C(17) H(12) 84.9 . . . no
C(12) C(17) C(13) 26.1(6) . . . yes
C(12) C(17) H(10) 110.2 . . . no
C(12) C(17) H(11) 108.5 . . . no
C(12) C(17) H(12) 111.1 . . . no
C(13) C(17) H(10) 94.9 . . . no
C(13) C(17) H(11) 94.3 . . . no
C(13) C(17) H(12) 137.2 . . . no
H(10) C(17) H(11) 106.9 . . . no
H(10) C(17) H(12) 111.0 . . . no
H(11) C(17) H(12) 109.0 . . . no
C(9) C(18) C(12) 51.8(4) . . . yes
C(9) C(18) C(13) 25.7(6) . . . yes
C(9) C(18) H(13) 85.7 . . . no
C(9) C(18) H(14) 116.5 . . . no
C(9) C(18) H(15) 125.0 . . . no
C(12) C(18) C(13) 26.3(6) . . . yes
C(12) C(18) H(13) 137.4 . . . no
C(12) C(18) H(14) 94.6 . . . no
C(12) C(18) H(15) 95.3 . . . no
C(13) C(18) H(13) 111.0 . . . no
C(13) C(18) H(14) 109.4 . . . no
C(13) C(18) H(15) 109.9 . . . no
H(13) C(18) H(14) 109.0 . . . no
H(13) C(18) H(15) 109.8 . . . no
H(14) C(18) H(15) 107.8 . . . no

loop_
_geom_bond_atom_site_label_1
_geom_bond_atom_site_label_2
_geom_bond_distance
_geom_bond_site_symmetry_1
_geom_bond_site_symmetry_2
_geom_bond_publ_flag
W Cu(1) 3.032(2) . . yes
W Cu(2) 3.069(2) . . yes
W S(1) 2.435(3) . . yes
W S(2) 2.433(3) . . yes
W S(3) 2.438(3) . . yes
W S(4) 2.434(3) . . yes
W C(1) 2.955(9) . . yes
W C(5) 2.972(10) . . yes
W C(9) 2.250(9) . . yes
W C(10) 2.29(1) . . yes
W C(11) 2.391(10) . . yes
W C(12) 2.389(9) . . yes
W C(13) 2.297(10) . . yes
Br Cu(1) 2.395(2) . . yes
Br Cu(2) 2.393(2) . . yes
Br H(2) 3.021 . 1_556 no
Cu(1) S(1) 2.376(3) . . yes
Cu(1) S(4) 2.325(3) . . yes
Cu(1) N(1) 1.941(9) . 2_757 yes
Cu(1) C(3) 3.05(1) . 2_757 yes
Cu(2) S(2) 2.373(3) . . yes
Cu(2) S(3) 2.325(3) . . yes
Cu(2) N(2) 1.925(10) . 2_657 yes
Cu(2) C(4) 3.07(1) . 2_657 yes
S(1) S(2) 2.840(5) . . yes
S(1) C(1) 1.724(10) . . yes
S(1) C(2) 2.75(1) . . yes
S(1) H(3) 2.770 . . no
S(2) C(1) 1.740(10) . . yes
S(2) C(2) 2.753(10) . . yes
S(3) S(4) 2.844(6) . . yes
S(3) C(5) 1.74(1) . . yes
S(3) C(6) 2.76(1) . . yes
S(3) C(8) 3.09(1) . . yes
S(3) H(7) 2.819 . . no
S(4) C(5) 1.75(1) . . yes
S(4) C(6) 2.78(1) . . yes
S(4) H(10) 2.693 . . no
N(1) C(2) 2.58(1) . . yes
N(1) C(3) 1.12(1) . . yes
N(2) C(2) 2.60(1) . . yes
N(2) C(4) 1.15(1) . . yes
N(3) C(6) 2.52(2) . . yes
N(3) C(7) 1.10(2) . . yes
N(3) H(11) 2.924 . 1_556 no
N(4) C(6) 2.54(2) . . yes
N(4) C(8) 1.12(2) . . yes
N(4) H(7) 3.019 . 2_667 no
N(4) H(8) 2.806 . 1_556 no
N(4) H(12) 2.837 . 2_667 no
C(1) C(2) 1.37(1) . . yes
C(1) C(3) 2.46(1) . . yes
C(1) C(4) 2.46(1) . . yes
C(1) H(3) 2.989 . . no
C(2) C(3) 1.46(1) . . yes
C(2) C(4) 1.45(2) . . yes
C(3) C(4) 2.48(2) . . yes
C(5) C(6) 1.37(1) . . yes
C(5) C(7) 2.45(2) . . yes
C(5) C(8) 2.42(2) . . yes
C(6) C(7) 1.43(2) . . yes
C(6) C(8) 1.42(2) . . yes
C(7) C(8) 2.43(2) . . yes
C(8) H(7) 3.045 . 2_667 no
C(9) C(10) 1.44(2) . . yes
C(9) C(11) 2.30(1) . . yes
C(9) C(12) 2.29(2) . . yes
C(9) C(13) 1.40(2) . . yes
C(9) C(14) 1.51(2) . . yes
C(9) C(15) 2.62(2) . . yes
C(9) C(18) 2.62(2) . . yes
C(9) H(1) 2.052 . . no
C(9) H(2) 2.046 . . no
C(9) H(3) 2.043 . . no
C(9) H(6) 2.716 . . no
C(9) H(13) 2.718 . . no
C(10) C(11) 1.43(2) . . yes
C(10) C(12) 2.30(2) . . yes
C(10) C(13) 2.31(2) . . yes
C(10) C(14) 2.63(2) . . yes
C(10) C(15) 1.48(2) . . yes
C(10) C(16) 2.62(2) . . yes
C(10) H(1) 2.697 . . no
C(10) H(4) 2.032 . . no
C(10) H(5) 2.029 . . no
C(10) H(6) 2.036 . . no
C(10) H(9) 2.675 . . no
C(11) C(12) 1.40(2) . . yes
C(11) C(13) 2.29(2) . . yes
C(11) C(15) 2.58(2) . . yes
C(11) C(16) 1.51(2) . . yes
C(11) C(17) 2.58(2) . . yes
C(11) H(4) 2.843 . . no
C(11) H(5) 2.834 . . no
C(11) H(7) 2.052 . . no
C(11) H(8) 2.040 . . no
C(11) H(9) 2.054 . . no
C(11) H(12) 2.672 . . no
C(12) C(13) 1.42(2) . . yes
C(12) C(16) 2.59(2) . . yes
C(12) C(17) 1.51(2) . . yes
C(12) C(18) 2.62(2) . . yes
C(12) H(7) 2.856 . . no
C(12) H(8) 2.859 . . no
C(12) H(10) 2.056 . . no
C(12) H(11) 2.053 . . no
C(12) H(12) 2.048 . . no
C(12) H(14) 2.872 . . no
C(12) H(15) 2.879 . . no
C(13) C(14) 2.59(2) . . yes
C(13) C(17) 2.61(2) . . yes
C(13) C(18) 1.53(2) . . yes
C(13) H(2) 2.841 . . no
C(13) H(3) 2.843 . . no
C(13) H(10) 2.861 . . no
C(13) H(11) 2.862 . . no
C(13) H(13) 2.079 . . no
C(13) H(14) 2.078 . . no
C(13) H(15) 2.077 . . no
C(14) H(1) 0.967 . . no
C(14) H(2) 0.969 . . no
C(14) H(3) 0.970 . . no
C(14) H(6) 2.831 . . no
C(14) H(13) 2.796 . . no
C(15) H(1) 2.820 . . no
C(15) H(4) 0.994 . . no
C(15) H(5) 0.950 . . no
C(15) H(6) 0.979 . . no
C(15) H(9) 2.721 . . no
C(16) H(7) 0.953 . . no
C(16) H(8) 0.965 . . no
C(16) H(9) 0.994 . . no
C(16) H(12) 2.741 . . no
C(17) H(10) 0.975 . . no
C(17) H(11) 0.998 . . no
C(17) H(12) 0.947 . . no
C(18) H(13) 0.961 . . no
C(18) H(14) 0.985 . . no
C(18) H(15) 0.976 . . no

loop_
_geom_contact_atom_site_label_1
_geom_contact_atom_site_label_2
_geom_contact_distance
_geom_contact_site_symmetry_1
_geom_contact_site_symmetry_2
_geom_contact_publ_flag
W Cu(1) 3.032(2) . . ?
W Cu(2) 3.069(2) . . ?
W C(1) 2.955(9) . . ?
W C(5) 2.972(10) . . ?
Cu(1) C(3) 3.05(1) . 2_757 ?
Cu(2) C(4) 3.07(1) . 2_657 ?
S(1) S(2) 2.840(5) . . ?
S(1) C(2) 2.75(1) . . ?
S(2) C(2) 2.753(10) . . ?
S(3) S(4) 2.844(6) . . ?
S(3) C(6) 2.76(1) . . ?
S(3) C(8) 3.09(1) . . ?
S(4) C(6) 2.78(1) . . ?
N(1) C(2) 2.58(1) . . ?
N(2) C(2) 2.60(1) . . ?
N(3) C(6) 2.52(2) . . ?
N(4) C(6) 2.54(2) . . ?
C(9) C(15) 2.62(2) . . ?
C(9) C(18) 2.62(2) . . ?
C(10) C(14) 2.63(2) . . ?
C(10) C(16) 2.62(2) . . ?
C(11) C(15) 2.58(2) . . ?
C(11) C(17) 2.58(2) . . ?
C(12) C(16) 2.59(2) . . ?
C(12) C(18) 2.62(2) . . ?
C(13) C(14) 2.59(2) . . ?
C(13) C(17) 2.61(2) . . ?
Br C(9) 3.385(9) . 1_556 ?
N(4) C(5) 3.45(2) . 2_667 ?
N(4) C(17) 3.59(2) . 2_667 ?
C(5) C(8) 3.44(1) . 2_667 ?
C(6) C(8) 3.43(2) . 2_667 ?
